data_7134875
loop_
_publ_author_name
'Guo, Jing'
'Yan, Maying'
'Xiao, Lei'
'Li, Jiajie'
'Qu, Zheng-Wang'
'Grimme, Stefan'
'Stephan, Douglas W.'

_publ_section_title
;
 C(sp<sup>3</sup>)-H functionalization of <i>N</i>-protected
 dialkylpyrrole derivatives with azodicarboxylates.
;
_journal_issue 72
_journal_name_full 'Chemical communications (Cambridge, England)'
_journal_page_first 13659
_journal_page_last 13662
_journal_paper_doi 10.1039/d5cc03254g
_journal_volume 61
_journal_year 2025
_chemical_formula_moiety 'C20 H17 Cl3 N2 O2'
_chemical_formula_sum 'C20 H17 Cl3 N2 O2'
_chemical_formula_weight 423.70
_space_group_crystal_system orthorhombic
_space_group_IT_number 19
_space_group_name_Hall 'P 2ac 2ab'
_space_group_name_H-M_alt 'P 21 21 21'
_atom_sites_solution_hydrogens geom
_atom_sites_solution_primary dual
_audit_creation_date 2024-10-21
_audit_creation_method
;
Olex2 1.2
(compiled 2018.05.29 svn.r3508 for OlexSys, GUI svn.r5506)
;
_audit_update_record
;
2025-03-27 deposited with the CCDC.	2025-07-30 downloaded from the CCDC.
;
_cell_angle_alpha 90
_cell_angle_beta 90
_cell_angle_gamma 90
_cell_formula_units_Z 4
_cell_length_a 9.0344(2)
_cell_length_b 10.3333(2)
_cell_length_c 21.6961(6)
_cell_measurement_reflns_used 2938
_cell_measurement_temperature 300
_cell_measurement_theta_max 65.70
_cell_measurement_theta_min 4.08
_cell_volume 2025.44(8)
_computing_cell_refinement 'SAINT V8.40B (?, 2016)'
_computing_data_reduction 'SAINT V8.40B (?, 2016)'
_computing_molecular_graphics 'Olex2 (Dolomanov et al., 2009)'
_computing_publication_material 'Olex2 (Dolomanov et al., 2009)'
_computing_structure_refinement 'XL (Sheldrick, 2008)'
_computing_structure_solution 'XT (Sheldrick, 2015)'
_diffrn_ambient_temperature 300
_diffrn_measured_fraction_theta_full 0.999
_diffrn_measured_fraction_theta_max 0.999
_diffrn_measurement_device_type 'Bruker APEX-II CCD'
_diffrn_measurement_method '\f and \w scans'
_diffrn_radiation_type CuK\a
_diffrn_radiation_wavelength 1.54178
_diffrn_reflns_av_R_equivalents 0.0760
_diffrn_reflns_av_unetI/netI 0.0417
_diffrn_reflns_Laue_measured_fraction_full 0.999
_diffrn_reflns_Laue_measured_fraction_max 0.999
_diffrn_reflns_limit_h_max 10
_diffrn_reflns_limit_h_min -10
_diffrn_reflns_limit_k_max 12
_diffrn_reflns_limit_k_min -10
_diffrn_reflns_limit_l_max 26
_diffrn_reflns_limit_l_min -26
_diffrn_reflns_number 24640
_diffrn_reflns_point_group_measured_fraction_full 0.999
_diffrn_reflns_point_group_measured_fraction_max 0.998
_diffrn_reflns_theta_full 67.679
_diffrn_reflns_theta_max 68.438
_diffrn_reflns_theta_min 4.075
_diffrn_standards_number 0
_exptl_absorpt_coefficient_mu 4.243
_exptl_absorpt_correction_T_max 0.7531
_exptl_absorpt_correction_T_min 0.5997
_exptl_absorpt_correction_type none
_exptl_absorpt_process_details
;
SADABS-2016/2 (Bruker,2016/2) was used for absorption correction.
wR2(int) was 0.1074 before and 0.0757 after correction.
The Ratio of minimum to maximum transmission is 0.7963.
The \l/2 correction factor is Not present.
;
_exptl_crystal_colour 'clear light colourless'
_exptl_crystal_colour_lustre clear
_exptl_crystal_colour_modifier light
_exptl_crystal_colour_primary colourless
_exptl_crystal_density_diffrn 1.389
_exptl_crystal_description block
_exptl_crystal_F_000 872
_exptl_crystal_size_max 0.069
_exptl_crystal_size_mid 0.063
_exptl_crystal_size_min 0.041
_refine_diff_density_max 0.161
_refine_diff_density_min -0.232
_refine_diff_density_rms 0.041
_refine_ls_abs_structure_details
;
 Flack x determined using 1016 quotients [(I+)-(I-)]/[(I+)+(I-)]
 (Parsons, Flack and Wagner, Acta Cryst. B69 (2013) 249-259).
;
_refine_ls_abs_structure_Flack 0.033(12)
_refine_ls_extinction_method none
_refine_ls_goodness_of_fit_ref 1.061
_refine_ls_hydrogen_treatment constr
_refine_ls_matrix_type full
_refine_ls_number_parameters 245
_refine_ls_number_reflns 3708
_refine_ls_number_restraints 0
_refine_ls_restrained_S_all 1.061
_refine_ls_R_factor_all 0.0581
_refine_ls_R_factor_gt 0.0453
_refine_ls_shift/su_max 0.001
_refine_ls_shift/su_mean 0.000
_refine_ls_structure_factor_coef Fsqd
_refine_ls_weighting_details 'w=1/[\s^2^(Fo^2^)+(0.0592P)^2^+0.1552P] where P=(Fo^2^+2Fc^2^)/3'
_refine_ls_weighting_scheme calc
_refine_ls_wR_factor_gt 0.1151
_refine_ls_wR_factor_ref 0.1257
_reflns_Friedel_coverage 0.736
_reflns_Friedel_fraction_full 0.999
_reflns_Friedel_fraction_max 0.997
_reflns_number_gt 2910
_reflns_number_total 3708
_reflns_threshold_expression 'I > 2\s(I)'
_cod_data_source_file d5cc03254g2.cif
_cod_data_source_block 3
_cod_depositor_comments 'Adding full bibliography for 7134874--7134876.cif.'
_cod_database_code 7134875
_shelx_shelxl_version_number 2018/3
_shelx_space_group_comment
;
The symmetry employed for this shelxl refinement is uniquely defined
by the following loop, which should always be used as a source of
symmetry information in preference to the above space-group names.
They are only intended as comments.
;
_shelx_estimated_absorpt_t_max 0.845
_shelx_estimated_absorpt_t_min 0.758
_olex2_refinement_description
;
1. Fixed Uiso
 At 1.2 times of:
  All C(H) groups, All C(H,H) groups, All N(H) groups
 At 1.5 times of:
  All C(H,H,H) groups
2.a Secondary CH2 refined with riding coordinates:
 C00E(H00B,H00D), C00M(H00E,H00H)
2.b Aromatic/amide H refined with riding coordinates:
 N006(H006), C00A(H00A), C00C(H00C), C00F(H00F), C00G(H00G), C00L(H00L),
 C00O(H00O), C00P(H00P), C00Q(H00Q), C00R(H00R)
2.c Idealised Me refined as rotating group:
 C00N(H00I,H00J,H00K)
;
_olex2_submission_special_instructions 'No special instructions were received'

loop_
_space_group_symop_operation_xyz
'x, y, z'
'-x+1/2, -y, z+1/2'
'-x, y+1/2, -z+1/2'
'x+1/2, -y+1/2, -z'

loop_
_atom_site_label
_atom_site_type_symbol
_atom_site_fract_x
_atom_site_fract_y
_atom_site_fract_z
_atom_site_U_iso_or_equiv
_atom_site_adp_type
_atom_site_occupancy
_atom_site_site_symmetry_order
_atom_site_calc_flag
_atom_site_refinement_flags_posn
_atom_site_refinement_flags_adp
_atom_site_refinement_flags_occupancy
_atom_site_disorder_assembly
_atom_site_disorder_group
Cl01 Cl 0.6848(2) 0.37327(14) 0.44997(8) 0.1029(6) Uani 1 1 d . . . . .
Cl02 Cl 0.13164(17) 0.47907(16) 0.36858(9) 0.1007(6) Uani 1 1 d . . . . .
Cl03 Cl 0.3533(2) 0.28733(14) 0.43226(8) 0.1067(6) Uani 1 1 d . . . . .
O004 O 0.6125(4) 0.6425(4) 0.55837(16) 0.0716(9) Uani 1 1 d . . . . .
N005 N 0.5491(4) 0.8115(3) 0.35817(16) 0.0500(8) Uani 1 1 d . . . . .
N006 N 0.5828(4) 0.8152(4) 0.50005(17) 0.0580(9) Uani 1 1 d . . . . .
H006 H 0.677991 0.816041 0.499342 0.070 Uiso 1 1 calc R . . . .
O007 O 0.3819(4) 0.7235(4) 0.54470(18) 0.0789(10) Uani 1 1 d . . . . .
C008 C 0.5025(5) 0.6830(4) 0.37395(19) 0.0490(9) Uani 1 1 d . . . . .
C009 C 0.5142(5) 0.7281(5) 0.5348(2) 0.0584(11) Uani 1 1 d . . . . .
C00A C 0.3567(5) 0.6469(4) 0.3645(2) 0.0577(10) Uani 1 1 d . . . . .
H00A H 0.289541 0.704082 0.346795 0.069 Uiso 1 1 calc R . . . .
C00B C 0.6033(5) 0.8489(4) 0.3014(2) 0.0562(11) Uani 1 1 d . . . . .
C00C C 0.6040(5) 0.5983(4) 0.3992(2) 0.0581(11) Uani 1 1 d . . . . .
H00C H 0.702207 0.623140 0.404284 0.070 Uiso 1 1 calc R . . . .
C00D C 0.5552(5) 0.9153(4) 0.3984(2) 0.0544(10) Uani 1 1 d . . . . .
C00E C 0.5019(6) 0.9099(5) 0.4630(2) 0.0617(11) Uani 1 1 d . . . . .
H00B H 0.512459 0.994737 0.481613 0.074 Uiso 1 1 calc R . . . .
H00D H 0.397579 0.887823 0.463143 0.074 Uiso 1 1 calc R . . . .
C00F C 0.6133(6) 1.0174(4) 0.3664(2) 0.0648(12) Uani 1 1 d . . . . .
H00F H 0.629712 1.100148 0.381822 0.078 Uiso 1 1 calc R . . . .
C00G C 0.6442(6) 0.9749(4) 0.3054(2) 0.0647(12) Uani 1 1 d . . . . .
H00G H 0.685070 1.024551 0.273941 0.078 Uiso 1 1 calc R . . . .
C00H C 0.5583(6) 0.4768(4) 0.4169(2) 0.0641(12) Uani 1 1 d . . . . .
C00I C 0.5881(6) 0.5955(5) 0.6672(2) 0.0657(12) Uani 1 1 d . . . . .
C00J C 0.3125(5) 0.5229(5) 0.3822(2) 0.0629(11) Uani 1 1 d . . . . .
C00K C 0.4110(7) 0.4383(4) 0.4095(2) 0.0655(13) Uani 1 1 d . . . . .
C00L C 0.7099(7) 0.5493(6) 0.6992(3) 0.0788(16) Uani 1 1 d . . . . .
H00L H 0.769664 0.486276 0.681325 0.095 Uiso 1 1 calc R . . . .
C00M C 0.5557(7) 0.5513(6) 0.6031(3) 0.0770(15) Uani 1 1 d . . . . .
H00E H 0.600561 0.467219 0.596349 0.092 Uiso 1 1 calc R . . . .
H00H H 0.449569 0.542372 0.597845 0.092 Uiso 1 1 calc R . . . .
C00N C 0.6136(7) 0.7571(5) 0.2488(2) 0.0750(14) Uani 1 1 d . . . . .
H00I H 0.662412 0.679345 0.262053 0.112 Uiso 1 1 calc GR . . . .
H00J H 0.669060 0.796153 0.216029 0.112 Uiso 1 1 calc GR . . . .
H00K H 0.515865 0.736384 0.234501 0.112 Uiso 1 1 calc GR . . . .
C00O C 0.5018(7) 0.6919(7) 0.6948(3) 0.0856(17) Uani 1 1 d . . . . .
H00O H 0.418820 0.723845 0.674578 0.103 Uiso 1 1 calc R . . . .
C00P C 0.5396(8) 0.7393(8) 0.7518(4) 0.104(2) Uani 1 1 d . . . . .
H00P H 0.484146 0.805706 0.769186 0.124 Uiso 1 1 calc R . . . .
C00Q C 0.7436(7) 0.5954(7) 0.7570(3) 0.0905(19) Uani 1 1 d . . . . .
H00Q H 0.824624 0.562262 0.778136 0.109 Uiso 1 1 calc R . . . .
C00R C 0.6587(9) 0.6896(8) 0.7834(3) 0.099(2) Uani 1 1 d . . . . .
H00R H 0.681342 0.719950 0.822672 0.119 Uiso 1 1 calc R . . . .

loop_
_atom_site_aniso_label
_atom_site_aniso_U_11
_atom_site_aniso_U_22
_atom_site_aniso_U_33
_atom_site_aniso_U_23
_atom_site_aniso_U_13
_atom_site_aniso_U_12
Cl01 0.1452(15) 0.0658(8) 0.0977(11) 0.0104(7) -0.0401(10) 0.0261(9)
Cl02 0.0739(9) 0.0919(10) 0.1363(14) -0.0191(10) 0.0114(9) -0.0313(8)
Cl03 0.1600(17) 0.0594(7) 0.1006(11) 0.0158(7) 0.0218(11) -0.0276(9)
O004 0.0596(18) 0.085(2) 0.070(2) 0.0187(17) 0.0026(17) 0.0048(18)
N005 0.0520(18) 0.0435(17) 0.0546(18) 0.0010(15) 0.0025(15) -0.0014(15)
N006 0.0453(19) 0.070(2) 0.058(2) 0.0032(19) 0.0015(17) -0.0004(18)
O007 0.0440(17) 0.110(3) 0.083(2) 0.017(2) 0.0026(17) -0.0025(18)
C008 0.054(2) 0.041(2) 0.051(2) 0.0027(17) -0.0023(18) 0.0009(17)
C009 0.051(2) 0.070(3) 0.054(2) -0.002(2) -0.006(2) -0.001(2)
C00A 0.058(3) 0.053(2) 0.062(2) 0.0004(19) -0.002(2) -0.003(2)
C00B 0.064(3) 0.052(2) 0.052(2) 0.0050(18) 0.006(2) 0.001(2)
C00C 0.061(3) 0.051(2) 0.062(2) 0.0031(19) -0.009(2) 0.005(2)
C00D 0.056(2) 0.046(2) 0.061(2) -0.0003(19) 0.001(2) 0.0033(19)
C00E 0.065(3) 0.062(3) 0.058(2) -0.005(2) 0.002(2) 0.010(2)
C00F 0.073(3) 0.044(2) 0.078(3) -0.003(2) -0.002(3) -0.004(2)
C00G 0.074(3) 0.050(2) 0.070(3) 0.011(2) 0.012(2) 0.000(2)
C00H 0.092(4) 0.046(2) 0.055(2) 0.0038(19) -0.010(2) 0.006(2)
C00I 0.057(3) 0.068(3) 0.072(3) 0.018(2) 0.000(2) -0.011(2)
C00J 0.064(3) 0.057(3) 0.067(3) -0.008(2) 0.009(2) -0.013(2)
C00K 0.096(4) 0.047(2) 0.054(2) 0.0014(19) 0.011(2) -0.007(2)
C00L 0.076(4) 0.071(3) 0.089(4) 0.027(3) -0.009(3) -0.005(3)
C00M 0.078(3) 0.076(3) 0.077(3) 0.016(3) -0.006(3) -0.007(3)
C00N 0.099(4) 0.065(3) 0.061(3) -0.003(2) 0.014(3) -0.005(3)
C00O 0.067(3) 0.108(5) 0.082(4) 0.005(4) 0.009(3) 0.013(3)
C00P 0.090(5) 0.124(6) 0.098(5) -0.007(5) 0.020(4) 0.009(4)
C00Q 0.085(4) 0.100(5) 0.087(4) 0.027(4) -0.021(3) -0.018(4)
C00R 0.111(5) 0.115(5) 0.071(4) -0.001(4) -0.001(4) -0.019(5)

loop_
_atom_type_symbol
_atom_type_description
_atom_type_scat_dispersion_real
_atom_type_scat_dispersion_imag
_atom_type_scat_source
C C 0.0181 0.0091 'International Tables Vol C Tables 4.2.6.8 and 6.1.1.4'
H H 0.0000 0.0000 'International Tables Vol C Tables 4.2.6.8 and 6.1.1.4'
Cl Cl 0.3639 0.7018 'International Tables Vol C Tables 4.2.6.8 and 6.1.1.4'
N N 0.0311 0.0180 'International Tables Vol C Tables 4.2.6.8 and 6.1.1.4'
O O 0.0492 0.0322 'International Tables Vol C Tables 4.2.6.8 and 6.1.1.4'

loop_
_geom_angle_atom_site_label_1
_geom_angle_atom_site_label_2
_geom_angle_atom_site_label_3
_geom_angle
_geom_angle_site_symmetry_1
_geom_angle_site_symmetry_3
_geom_angle_publ_flag
C009 O004 C00M 116.5(4) . . ?
C00B N005 C008 125.2(4) . . ?
C00B N005 C00D 109.4(3) . . ?
C00D N005 C008 125.3(3) . . ?
C009 N006 C00E 122.2(4) . . ?
C00A C008 N005 119.6(4) . . ?
C00C C008 N005 119.1(4) . . ?
C00C C008 C00A 121.3(4) . . ?
N006 C009 O004 110.6(4) . . ?
O007 C009 O004 123.5(5) . . ?
O007 C009 N006 125.9(5) . . ?
C008 C00A C00J 118.6(4) . . ?
N005 C00B C00N 121.9(4) . . ?
C00G C00B N005 108.0(4) . . ?
C00G C00B C00N 130.1(4) . . ?
C00H C00C C008 119.3(4) . . ?
N005 C00D C00E 123.7(4) . . ?
C00F C00D N005 107.0(4) . . ?
C00F C00D C00E 129.4(4) . . ?
N006 C00E C00D 112.5(4) . . ?
C00D C00F C00G 108.1(4) . . ?
C00B C00G C00F 107.6(4) . . ?
C00C C00H Cl01 118.9(4) . . ?
C00C C00H C00K 120.9(4) . . ?
C00K C00H Cl01 120.2(4) . . ?
C00L C00I C00M 121.1(6) . . ?
C00L C00I C00O 118.3(6) . . ?
C00O C00I C00M 120.5(5) . . ?
C00A C00J Cl02 117.8(4) . . ?
C00K C00J Cl02 121.3(4) . . ?
C00K C00J C00A 121.0(5) . . ?
C00H C00K Cl03 121.0(4) . . ?
C00J C00K Cl03 120.2(4) . . ?
C00J C00K C00H 118.9(4) . . ?
C00Q C00L C00I 120.8(6) . . ?
O004 C00M C00I 110.9(4) . . ?
C00P C00O C00I 120.1(6) . . ?
C00O C00P C00R 120.7(7) . . ?
C00R C00Q C00L 120.4(6) . . ?
C00Q C00R C00P 119.7(7) . . ?

loop_
_geom_bond_atom_site_label_1
_geom_bond_atom_site_label_2
_geom_bond_distance
_geom_bond_site_symmetry_2
_geom_bond_publ_flag
Cl01 C00H 1.722(5) . ?
Cl02 C00J 1.721(5) . ?
Cl03 C00K 1.718(5) . ?
O004 C009 1.354(6) . ?
O004 C00M 1.447(6) . ?
N005 C008 1.435(5) . ?
N005 C00B 1.379(5) . ?
N005 C00D 1.384(5) . ?
N006 C009 1.328(6) . ?
N006 C00E 1.462(6) . ?
O007 C009 1.215(6) . ?
C008 C00A 1.384(6) . ?
C008 C00C 1.382(6) . ?
C00A C00J 1.396(6) . ?
C00B C00G 1.357(6) . ?
C00B C00N 1.487(6) . ?
C00C C00H 1.376(6) . ?
C00D C00E 1.482(6) . ?
C00D C00F 1.368(6) . ?
C00F C00G 1.422(7) . ?
C00H C00K 1.397(8) . ?
C00I C00L 1.385(7) . ?
C00I C00M 1.493(7) . ?
C00I C00O 1.400(8) . ?
C00J C00K 1.381(7) . ?
C00L C00Q 1.375(9) . ?
C00O C00P 1.372(9) . ?
C00P C00R 1.376(10) . ?
C00Q C00R 1.365(10) . ?
